data_4036317
loop_
_publ_author_name
'Watanabe, Motonori'
'Doi, Yasutaka'
'Hagiwara, Hidehisa'
'Staykov, Aleksandar Tsekov'
'Ida, Shintaro'
'Matsumoto, Taisuke'
'Shinmyozu, Teruo'
'Ishihara, Tatsumi'

_publ_section_title
;
 Synthesis and Investigation of the Effect of Substitution on the
 Structure, Physical Properties, and Electrochemical Properties of
 Anthracenodifuran Derivatives.
;
_journal_issue 18
_journal_name_full 'The Journal of organic chemistry'
_journal_page_first 9159
_journal_page_last 9166
_journal_paper_doi 10.1021/acs.joc.5b01525
_journal_volume 80
_journal_year 2015
_chemical_formula_moiety 'C34 H18 O2'
_chemical_formula_sum 'C34 H18 O2'
_chemical_formula_weight 458.51
_space_group_crystal_system monoclinic
_space_group_IT_number 15
_space_group_name_Hall '-C 2yc'
_space_group_name_H-M_alt 'C 1 2/c 1'
_atom_sites_solution_hydrogens geom
_atom_sites_solution_primary direct
_atom_sites_solution_secondary difmap
_cell_angle_alpha 90.0000
_cell_angle_beta 108.06(3)
_cell_angle_gamma 90.0000
_cell_formula_units_Z 4
_cell_length_a 26.107(10)
_cell_length_b 5.2005(18)
_cell_length_c 17.707(6)
_cell_measurement_reflns_used 7545
_cell_measurement_temperature 123
_cell_measurement_theta_max 68.25
_cell_measurement_theta_min 3.56
_cell_volume 2285.6(15)
_computing_cell_refinement 'RAPID AUTO'
_computing_data_collection 'RAPID AUTO (Rigaku, ????)'
_computing_data_reduction 'RAPID AUTO'
_computing_molecular_graphics 'CrystalStructure 4.1'
_computing_publication_material 'CrystalStructure 4.1 (Rigaku, 2014)'
_computing_structure_refinement 'SHELXL97 (Sheldrick, 2008)'
_computing_structure_solution SIR97
_diffrn_ambient_temperature 123
_diffrn_detector_area_resol_mean 5.000
_diffrn_measured_fraction_theta_full 0.995
_diffrn_measured_fraction_theta_max 0.993
_diffrn_measurement_device_type 'Rigaku R-AXIS RAPID'
_diffrn_measurement_method \w
_diffrn_radiation_type 'Cu K\a'
_diffrn_radiation_wavelength 1.54187
_diffrn_reflns_av_R_equivalents 0.0398
_diffrn_reflns_Laue_measured_fraction_full 0.995
_diffrn_reflns_Laue_measured_fraction_max 0.993
_diffrn_reflns_limit_h_max 31
_diffrn_reflns_limit_h_min -31
_diffrn_reflns_limit_k_max 6
_diffrn_reflns_limit_k_min -6
_diffrn_reflns_limit_l_max 21
_diffrn_reflns_limit_l_min -21
_diffrn_reflns_number 11754
_diffrn_reflns_point_group_measured_fraction_full 0.995
_diffrn_reflns_point_group_measured_fraction_max 0.993
_diffrn_reflns_theta_full 67.687
_diffrn_reflns_theta_max 68.250
_diffrn_reflns_theta_min 3.562
_diffrn_standards_number 0
_exptl_absorpt_coefficient_mu 0.644
_exptl_absorpt_correction_T_max 0.962
_exptl_absorpt_correction_T_min 0.794
_exptl_absorpt_correction_type multi-scan
_exptl_absorpt_process_details 'ABSCOR (Rigaku, 1995)'
_exptl_crystal_colour red
_exptl_crystal_density_diffrn 1.332
_exptl_crystal_density_method 'not measured'
_exptl_crystal_description prism
_exptl_crystal_F_000 952.00
_exptl_crystal_size_max 0.200
_exptl_crystal_size_mid 0.100
_exptl_crystal_size_min 0.060
_refine_diff_density_max 0.21
_refine_diff_density_min -0.16
_refine_ls_extinction_method none
_refine_ls_goodness_of_fit_ref 0.989
_refine_ls_hydrogen_treatment constr
_refine_ls_number_parameters 190
_refine_ls_number_reflns 2082
_refine_ls_number_restraints 30
_refine_ls_R_factor_all 0.0798
_refine_ls_R_factor_gt 0.0437
_refine_ls_shift/su_max 0.000
_refine_ls_structure_factor_coef Fsqd
_refine_ls_weighting_details 'w = 1/[\s^2^(Fo^2^)+(0.0240P)^2^+0.0000P] where P=(Fo^2^+2Fc^2^)/3'
_refine_ls_weighting_scheme calc
_refine_ls_wR_factor_gt 0.0775
_refine_ls_wR_factor_ref 0.0821
_reflns_number_gt 1024
_reflns_number_total 2082
_reflns_threshold_expression F^2^>2.0\s(F^2^)
_cod_data_source_file jo5b01525_si_002.cif
_cod_data_source_block mw1404h
_cod_original_cell_volume 2285.7(15)
_cod_database_code 4036317

loop_
_symmetry_equiv_pos_site_id
_space_group_symop_operation_xyz
1 +X,+Y,+Z
2 -X,+Y,1/2-Z
3 -X,-Y,-Z
4 +X,-Y,1/2+Z
5 1/2+X,1/2+Y,+Z
6 1/2-X,1/2+Y,1/2-Z
7 1/2-X,1/2-Y,-Z
8 1/2+X,1/2-Y,1/2+Z

loop_
_atom_site_label
_atom_site_type_symbol
_atom_site_fract_x
_atom_site_fract_y
_atom_site_fract_z
_atom_site_U_iso_or_equiv
_atom_site_adp_type
_atom_site_occupancy
_atom_site_site_symmetry_multiplicity
_atom_site_calc_flag
_atom_site_refinement_flags
_atom_site_disorder_group
O1 O 0.0509(3) 0.285(2) -0.1559(6) 0.077(3) Uani 0.5 8 d . 1
O2 O 0.1331(4) 0.322(2) -0.0214(6) 0.0398(19) Uani 0.5 8 d . 2
C1 C 0.1022(6) 0.167(3) -0.1109(8) 0.066(4) Uani 0.5 8 d . 1
C2 C 0.1233(7) 0.282(4) -0.0374(10) 0.059(4) Uani 0.5 8 d . 1
C3 C 0.09008(10) 0.4894(4) -0.03022(15) 0.0458(6) Uani 1 8 d . .
C4 C 0.09031(8) 0.6646(4) 0.02686(13) 0.0464(6) Uani 1 8 d . .
C5 C 0.04555(8) 0.8333(4) 0.01350(13) 0.0398(6) Uani 1 8 d . .
C6 C 0.04388(8) 1.0221(4) 0.07072(12) 0.0396(6) Uani 1 8 d . .
C7 C 0.00142(9) 0.8125(4) -0.05854(13) 0.0396(6) Uani 1 8 d . .
C8 C 0.00359(9) 0.6259(4) -0.11644(12) 0.0477(6) Uani 1 8 d . .
C9 C 0.04724(10) 0.4699(4) -0.10187(15) 0.0470(7) Uani 1 8 d . .
C10 C 0.08918(9) 1.0496(4) 0.14120(14) 0.0439(6) Uani 1 8 d . .
C11 C 0.12732(9) 1.0792(4) 0.19861(14) 0.0459(6) Uani 1 8 d . .
C12 C 0.17280(9) 1.1192(4) 0.26839(13) 0.0403(6) Uani 1 8 d . .
C13 C 0.17396(8) 1.3299(4) 0.31767(13) 0.0454(6) Uani 1 8 d . .
C14 C 0.21730(9) 1.3661(4) 0.38510(13) 0.0484(6) Uani 1 8 d . .
C15 C 0.26004(8) 1.1954(4) 0.40478(12) 0.0480(6) Uani 1 8 d . .
C16 C 0.25944(8) 0.9859(4) 0.35609(12) 0.0493(6) Uani 1 8 d . .
C17 C 0.21591(9) 0.9489(4) 0.28783(12) 0.0455(6) Uani 1 8 d . .
C18 C 0.1169(6) 0.184(3) -0.0862(8) 0.051(3) Uani 0.5 8 d . 2
C19 C 0.0708(5) 0.245(3) -0.1379(8) 0.042(3) Uani 0.5 8 d . 2
H4 H 0.1197 0.67395 0.07456 0.0557 Uiso 1 8 calc R .
H8 H -0.02519 0.61096 -0.16468 0.0572 Uiso 1 8 calc R .
H13 H 0.14486 1.44853 0.30478 0.0545 Uiso 1 8 calc R .
H14 H 0.21779 1.50994 0.4184 0.0580 Uiso 1 8 calc R .
H15 H 0.28966 1.22156 0.45142 0.0575 Uiso 1 8 calc R .
H16 H 0.28865 0.86791 0.36927 0.0591 Uiso 1 8 calc R .
H17 H 0.21569 0.80613 0.25427 0.0546 Uiso 1 8 calc R .
H1 H 0.1188 0.02952 -0.12972 0.0797 Uiso 0.5 8 calc R 1
H2 H 0.15529 0.22932 0.00228 0.0714 Uiso 0.5 8 calc R 1
H18 H 0.13783 0.04431 -0.09523 0.0606 Uiso 0.5 8 calc R 2
H19 H 0.05475 0.16594 -0.1881 0.0509 Uiso 0.5 8 calc R 2

loop_
_atom_site_aniso_label
_atom_site_aniso_U_11
_atom_site_aniso_U_22
_atom_site_aniso_U_33
_atom_site_aniso_U_12
_atom_site_aniso_U_13
_atom_site_aniso_U_23
O1 0.087(6) 0.060(4) 0.108(6) 0.002(4) 0.064(4) 0.000(4)
O2 0.036(3) 0.036(5) 0.047(3) 0.000(3) 0.012(2) 0.000(3)
C1 0.094(11) 0.036(6) 0.094(11) 0.032(7) 0.066(8) 0.008(6)
C2 0.073(9) 0.036(7) 0.096(10) 0.006(7) 0.064(7) -0.000(7)
C3 0.0473(17) 0.0396(16) 0.0602(18) -0.0027(14) 0.0306(15) 0.0045(14)
C4 0.0437(16) 0.0466(15) 0.0547(17) -0.0022(13) 0.0235(13) 0.0022(13)
C5 0.0391(15) 0.0374(14) 0.0474(15) -0.0050(12) 0.0199(13) 0.0001(12)
C6 0.0416(15) 0.0392(14) 0.0424(14) -0.0066(12) 0.0194(13) -0.0015(12)
C7 0.0431(15) 0.0376(14) 0.0430(15) -0.0069(12) 0.0205(13) -0.0020(12)
C8 0.0548(17) 0.0468(16) 0.0487(16) -0.0126(13) 0.0267(14) -0.0070(12)
C9 0.0572(18) 0.0379(16) 0.0593(18) -0.0091(14) 0.0376(16) -0.0085(14)
C10 0.0434(16) 0.0464(15) 0.0453(15) -0.0053(13) 0.0187(13) -0.0014(13)
C11 0.0436(16) 0.0526(16) 0.0443(15) -0.0073(13) 0.0177(13) -0.0017(13)
C12 0.0456(16) 0.0388(14) 0.0405(15) -0.0033(12) 0.0190(13) 0.0032(12)
C13 0.0476(16) 0.0441(15) 0.0477(16) -0.0013(13) 0.0195(13) -0.0039(13)
C14 0.0554(17) 0.0473(16) 0.0468(16) -0.0037(13) 0.0222(14) -0.0068(13)
C15 0.0508(16) 0.0578(17) 0.0377(15) -0.0050(13) 0.0173(13) -0.0016(13)
C16 0.0539(17) 0.0518(16) 0.0461(15) 0.0023(13) 0.0213(14) 0.0019(13)
C17 0.0548(17) 0.0439(14) 0.0415(15) -0.0003(13) 0.0204(13) -0.0035(13)
C18 0.056(6) 0.049(6) 0.053(6) -0.016(5) 0.025(5) 0.002(4)
C19 0.059(8) 0.032(7) 0.043(5) -0.008(6) 0.027(5) -0.009(5)

loop_
_atom_type_symbol
_atom_type_description
_atom_type_scat_dispersion_real
_atom_type_scat_dispersion_imag
_atom_type_scat_source
C C 0.0181 0.0091
;
International Tables for Crystallography
(Vol. C, Tables 4.2.6.8 and 6.1.1.4)
;
H H 0.0000 0.0000
;
International Tables for Crystallography
(Vol. C, Table 6.1.1.4)
;
O O 0.0492 0.0322
;
International Tables for Crystallography
(Vol. C, Tables 4.2.6.8 and 6.1.1.4)
;

loop_
_geom_angle_atom_site_label_1
_geom_angle_atom_site_label_2
_geom_angle_atom_site_label_3
_geom_angle
_geom_angle_publ_flag
_geom_angle_site_symmetry_1
_geom_angle_site_symmetry_3
C1 O1 C9 99.4(8) yes . .
C3 O2 C18 102.5(9) yes . .
O1 C1 C2 111.3(14) yes . .
C1 C2 C3 109.7(12) yes . .
O2 C3 C4 121.3(4) yes . .
O2 C3 C9 116.3(5) yes . .
C2 C3 C4 135.8(6) yes . .
C2 C3 C9 101.6(6) yes . .
C4 C3 C9 122.4(2) yes . .
C3 C4 C5 118.43(18) yes . .
C4 C5 C6 120.88(17) yes . .
C4 C5 C7 119.6(2) yes . .
C6 C5 C7 119.53(19) yes . .
C5 C6 C7 121.13(17) yes . 3_575
C5 C6 C10 119.31(19) yes . .
C7 C6 C10 119.5(2) yes 3_575 .
C5 C7 C6 119.3(2) yes . 3_575
C5 C7 C8 119.42(19) yes . .
C6 C7 C8 121.24(18) yes 3_575 .
C7 C8 C9 119.25(19) yes . .
O1 C9 C3 117.8(4) yes . .
O1 C9 C8 121.3(4) yes . .
C3 C9 C8 120.8(2) yes . .
C3 C9 C19 96.9(4) yes . .
C8 C9 C19 142.3(4) yes . .
C6 C10 C11 177.9(2) yes . .
C10 C11 C12 178.9(3) yes . .
C11 C12 C13 120.17(19) yes . .
C11 C12 C17 120.7(2) yes . .
C13 C12 C17 119.13(18) yes . .
C12 C13 C14 120.10(19) yes . .
C13 C14 C15 120.8(2) yes . .
C14 C15 C16 119.66(17) yes . .
C15 C16 C17 119.82(19) yes . .
C12 C17 C16 120.5(2) yes . .
O2 C18 C19 117.2(15) yes . .
C9 C19 C18 107.0(11) yes . .
O1 C1 H1 124.367 no . .
C2 C1 H1 124.362 no . .
C1 C2 H2 125.141 no . .
C3 C2 H2 125.136 no . .
C3 C4 H4 120.777 no . .
C5 C4 H4 120.793 no . .
C7 C8 H8 120.386 no . .
C9 C8 H8 120.369 no . .
C12 C13 H13 119.945 no . .
C14 C13 H13 119.954 no . .
C13 C14 H14 119.624 no . .
C15 C14 H14 119.623 no . .
C14 C15 H15 120.176 no . .
C16 C15 H15 120.160 no . .
C15 C16 H16 120.093 no . .
C17 C16 H16 120.083 no . .
C12 C17 H17 119.731 no . .
C16 C17 H17 119.742 no . .
O2 C18 H18 121.387 no . .
C19 C18 H18 121.386 no . .
C9 C19 H19 126.496 no . .
C18 C19 H19 126.479 no . .

loop_
_geom_bond_atom_site_label_1
_geom_bond_atom_site_label_2
_geom_bond_distance
_geom_bond_publ_flag
_geom_bond_site_symmetry_2
O1 C1 1.463(16) yes .
O1 C9 1.380(12) yes .
O2 C3 1.391(12) yes .
O2 C18 1.308(17) yes .
C1 C2 1.38(2) yes .
C2 C3 1.42(2) yes .
C3 C4 1.359(3) yes .
C3 C9 1.411(3) yes .
C4 C5 1.421(3) yes .
C5 C6 1.421(3) yes .
C5 C7 1.434(3) yes .
C6 C7 1.424(3) yes 3_575
C6 C10 1.436(3) yes .
C7 C8 1.426(3) yes .
C8 C9 1.357(3) yes .
C9 C19 1.549(15) yes .
C10 C11 1.192(3) yes .
C11 C12 1.439(3) yes .
C12 C13 1.395(3) yes .
C12 C17 1.389(3) yes .
C13 C14 1.380(3) yes .
C14 C15 1.383(3) yes .
C15 C16 1.386(3) yes .
C16 C17 1.392(3) yes .
C18 C19 1.306(17) yes .
C1 H1 0.950 no .
C2 H2 0.950 no .
C4 H4 0.950 no .
C8 H8 0.950 no .
C13 H13 0.950 no .
C14 H14 0.950 no .
C15 H15 0.950 no .
C16 H16 0.950 no .
C17 H17 0.950 no .
C18 H18 0.950 no .
C19 H19 0.950 no .

loop_
_geom_contact_atom_site_label_1
_geom_contact_atom_site_label_2
_geom_contact_distance
_geom_contact_publ_flag
_geom_contact_site_symmetry_2
C1 C8 3.488(15) no .
C2 C8 3.495(18) no .
C3 C7 2.777(3) no .
C4 C8 2.836(3) no .
C4 C10 2.854(3) no .
C4 C18 3.407(16) no .
C4 C19 3.552(14) no .
C5 C5 2.861(3) no 3_575
C5 C9 2.793(3) no .
C5 C11 3.549(3) no .
C6 C6 2.831(3) no 3_575
C7 C7 2.864(3) no 3_575
C7 C11 3.549(3) no 3_575
C8 C10 2.872(3) no 3_575
C10 C13 3.536(3) no .
C10 C17 3.555(3) no .
C12 C15 2.787(3) no .
C13 C16 2.775(3) no .
C14 C17 2.763(3) no .
O1 O1 3.562(12) no 2_554
O1 C7 3.473(12) no 1_545
O2 C5 3.596(13) no 1_545
O2 C6 3.587(13) no 1_545
O2 C14 3.531(13) no 4_574
O2 C15 3.501(11) no 6_545
O2 C16 3.476(9) no 6_545
C1 C5 3.474(16) no 1_545
C1 C7 3.563(16) no 1_545
C1 C12 3.554(16) no 4_564
C2 C4 3.60(2) no 1_545
C2 C5 3.39(2) no 1_545
C2 C6 3.50(2) no 1_545
C3 C6 3.449(4) no 1_545
C4 C2 3.60(2) no 1_565
C4 C18 3.554(16) no 1_565
C5 O2 3.596(13) no 1_565
C5 C1 3.474(16) no 1_565
C5 C2 3.39(2) no 1_565
C5 C8 3.482(3) no 3_565
C5 C18 3.455(16) no 1_565
C6 O2 3.587(13) no 1_565
C6 C2 3.50(2) no 1_565
C6 C3 3.449(4) no 1_565
C7 O1 3.473(12) no 1_565
C7 C1 3.563(16) no 1_565
C7 C19 3.447(15) no 1_565
C8 C5 3.482(3) no 3_565
C12 C1 3.554(16) no 4_565
C13 C17 3.493(3) no 1_565
C14 O2 3.531(13) no 4_575
C14 C15 3.596(3) no 7_576
C14 C16 3.495(3) no 1_565
C14 C17 3.481(3) no 1_565
C15 O2 3.501(11) no 6_555
C15 C14 3.596(3) no 7_576
C16 O2 3.476(9) no 6_555
C16 C14 3.495(3) no 1_545
C17 C13 3.493(3) no 1_545
C17 C14 3.481(3) no 1_545
C18 C4 3.554(16) no 1_545
C18 C5 3.455(16) no 1_545
C19 C7 3.447(15) no 1_545
O1 H8 2.5791 no .
O1 H2 3.2588 no .
O2 H4 2.5945 no .
O2 H19 3.1315 no .
C2 H4 2.8660 no .
C3 H8 3.2684 no .
C3 H1 3.1947 no .
C3 H18 3.0212 no .
C3 H19 3.1461 no .
C4 H2 2.9408 no .
C5 H8 3.3302 no .
C6 H4 2.6678 no .
C6 H8 2.6742 no 3_575
C7 H4 3.3313 no .
C8 H19 3.1886 no .
C9 H4 3.2865 no .
C9 H1 3.0903 no .
C9 H2 3.1143 no .
C9 H18 3.2146 no .
C10 H4 2.5351 no .
C10 H8 2.5515 no 3_575
C10 H13 3.4924 no .
C10 H17 3.5243 no .
C11 H4 3.0060 no .
C11 H8 3.0121 no 3_575
C11 H13 2.6266 no .
C11 H17 2.6270 no .
C12 H14 3.2606 no .
C12 H16 3.2705 no .
C13 H15 3.2581 no .
C13 H17 3.2594 no .
C14 H16 3.2534 no .
C15 H13 3.2572 no .
C15 H17 3.2601 no .
C16 H14 3.2512 no .
C17 H13 3.2597 no .
C17 H15 3.2635 no .
C19 H8 3.0654 no .
H4 H17 3.4547 no .
H4 H2 2.9301 no .
H8 H13 3.3475 no 3_575
H8 H19 3.2280 no .
H13 H14 2.3238 no .
H14 H15 2.3305 no .
H15 H16 2.3400 no .
H16 H17 2.3395 no .
H1 H2 2.4638 no .
H18 H19 2.3659 no .
O1 H8 3.4782 no 2_554
O1 H13 3.0787 no 4_574
O2 H13 3.4028 no 4_574
O2 H14 2.8731 no 4_574
O2 H15 2.8945 no 6_545
O2 H16 2.8426 no 6_545
C1 H13 2.9151 no 4_574
C1 H14 3.3505 no 4_574
C2 H13 3.3265 no 4_574
C2 H14 3.0110 no 4_574
C2 H15 3.2506 no 6_545
C2 H16 3.1791 no 6_545
C3 H15 3.2474 no 6_545
C3 H16 3.5988 no 6_545
C3 H1 3.5177 no 1_565
C3 H18 3.4779 no 1_565
C4 H15 3.0509 no 6_545
C4 H16 3.4850 no 6_545
C4 H2 3.4858 no 1_565
C4 H18 3.4315 no 1_565
C5 H2 3.5834 no 1_565
C7 H19 3.5440 no 1_565
C8 H19 3.5116 no 1_565
C9 H13 3.4668 no 4_574
C9 H1 3.5741 no 1_565
C10 H2 3.5405 no 1_565
C10 H19 3.5896 no 4_565
C11 H16 3.1852 no 6_555
C11 H1 3.1669 no 4_565
C11 H19 3.4052 no 4_565
C12 H16 3.1858 no 6_555
C12 H17 3.2102 no 6_555
C12 H1 2.7235 no 4_565
C12 H18 2.9589 no 4_565
C13 H17 3.0562 no 1_565
C13 H17 3.4946 no 6_555
C13 H1 2.6956 no 4_565
C13 H18 2.8208 no 4_565
C14 H15 2.9911 no 7_576
C14 H16 3.2683 no 1_565
C14 H17 3.2473 no 1_565
C14 H17 3.4532 no 6_555
C14 H1 3.2398 no 4_565
C14 H18 3.0707 no 4_565
C15 H4 3.0481 no 6_555
C15 H14 3.1867 no 7_576
C15 H15 3.2252 no 7_576
C15 H17 3.1259 no 6_555
C15 H2 3.3487 no 6_555
C15 H18 3.4253 no 4_565
C16 H4 3.1651 no 6_555
C16 H14 3.0447 no 1_545
C16 H17 2.7929 no 6_555
C16 H2 3.0927 no 6_555
C16 H18 3.5417 no 4_565
C17 H13 3.2631 no 1_545
C17 H14 3.2388 no 1_545
C17 H16 3.5064 no 6_555
C17 H17 2.8320 no 6_555
C17 H1 3.2963 no 4_565
C17 H18 3.3258 no 4_565
C18 H13 2.9658 no 4_574
C18 H14 3.0583 no 4_574
C19 H13 2.9209 no 4_574
H4 C15 3.0481 no 6_545
H4 C16 3.1651 no 6_545
H4 H15 2.5587 no 6_545
H4 H16 2.7878 no 6_545
H4 H2 3.4030 no 1_565
H8 O1 3.4782 no 2_554
H8 H19 3.3912 no 2_554
H13 O1 3.0787 no 4_575
H13 O2 3.4028 no 4_575
H13 C1 2.9151 no 4_575
H13 C2 3.3265 no 4_575
H13 C9 3.4668 no 4_575
H13 C17 3.2631 no 1_565
H13 C18 2.9658 no 4_575
H13 C19 2.9209 no 4_575
H13 H17 2.9501 no 1_565
H13 H1 2.9117 no 4_565
H13 H1 3.1089 no 4_575
H13 H18 3.1526 no 4_565
H13 H18 3.2135 no 4_575
H13 H19 3.1231 no 4_575
H14 O2 2.8731 no 4_575
H14 C1 3.3505 no 4_575
H14 C2 3.0110 no 4_575
H14 C15 3.1867 no 7_576
H14 C16 3.0447 no 1_565
H14 C17 3.2388 no 1_565
H14 C18 3.0583 no 4_575
H14 H15 2.6606 no 7_576
H14 H16 2.9398 no 1_565
H14 H17 3.2747 no 1_565
H14 H1 3.4316 no 4_575
H14 H2 2.8652 no 4_575
H14 H2 3.3717 no 6_565
H14 H18 3.5230 no 4_565
H14 H18 3.0785 no 4_575
H15 O2 2.8945 no 6_555
H15 C2 3.2506 no 6_555
H15 C3 3.2474 no 6_555
H15 C4 3.0509 no 6_555
H15 C14 2.9911 no 7_576
H15 C15 3.2252 no 7_576
H15 H4 2.5587 no 6_555
H15 H14 2.6606 no 7_576
H15 H15 3.0894 no 7_576
H15 H2 2.9258 no 6_555
H15 H2 2.9967 no 6_565
H15 H18 3.1459 no 6_565
H16 O2 2.8426 no 6_555
H16 C2 3.1791 no 6_555
H16 C3 3.5988 no 6_555
H16 C4 3.4850 no 6_555
H16 C11 3.1852 no 6_545
H16 C12 3.1858 no 6_545
H16 C14 3.2683 no 1_545
H16 C17 3.5064 no 6_545
H16 H4 2.7878 no 6_555
H16 H14 2.9398 no 1_545
H16 H17 3.1366 no 6_555
H16 H2 2.4023 no 6_555
H17 C12 3.2102 no 6_545
H17 C13 3.0562 no 1_545
H17 C13 3.4946 no 6_545
H17 C14 3.2473 no 1_545
H17 C14 3.4532 no 6_545
H17 C15 3.1259 no 6_545
H17 C16 2.7929 no 6_545
H17 C17 2.8320 no 6_545
H17 H13 2.9501 no 1_545
H17 H14 3.2747 no 1_545
H17 H16 3.1366 no 6_545
H17 H17 3.1877 no 6_545
H17 H17 3.1877 no 6_555
H1 C3 3.5177 no 1_545
H1 C9 3.5741 no 1_545
H1 C11 3.1669 no 4_564
H1 C12 2.7235 no 4_564
H1 C13 2.6956 no 4_564
H1 C14 3.2398 no 4_564
H1 C17 3.2963 no 4_564
H1 H13 2.9117 no 4_564
H1 H13 3.1089 no 4_574
H1 H14 3.4316 no 4_574
H2 C4 3.4858 no 1_545
H2 C5 3.5834 no 1_545
H2 C10 3.5405 no 1_545
H2 C15 3.3487 no 6_545
H2 C16 3.0927 no 6_545
H2 H4 3.4030 no 1_545
H2 H14 2.8652 no 4_574
H2 H14 3.3717 no 6_535
H2 H15 2.9967 no 6_535
H2 H15 2.9258 no 6_545
H2 H16 2.4023 no 6_545
H18 C3 3.4779 no 1_545
H18 C4 3.4315 no 1_545
H18 C12 2.9589 no 4_564
H18 C13 2.8208 no 4_564
H18 C14 3.0707 no 4_564
H18 C15 3.4253 no 4_564
H18 C16 3.5417 no 4_564
H18 C17 3.3258 no 4_564
H18 H13 3.1526 no 4_564
H18 H13 3.2135 no 4_574
H18 H14 3.5230 no 4_564
H18 H14 3.0785 no 4_574
H18 H15 3.1459 no 6_535
H19 C7 3.5440 no 1_545
H19 C8 3.5116 no 1_545
H19 C10 3.5896 no 4_564
H19 C11 3.4052 no 4_564
H19 H8 3.3912 no 2_554
H19 H13 3.1231 no 4_574
H19 H19 3.0154 no 2_554

loop_
_geom_torsion_atom_site_label_1
_geom_torsion_atom_site_label_2
_geom_torsion_atom_site_label_3
_geom_torsion_atom_site_label_4
_geom_torsion
_geom_torsion_publ_flag
_geom_torsion_site_symmetry_1
_geom_torsion_site_symmetry_3
_geom_torsion_site_symmetry_4
C1 O1 C9 C3 2.0(10) no . . .
C1 O1 C9 C8 -177.1(7) no . . .
C1 O1 C9 C19 1.3(9) no . . .
C9 O1 C1 C2 0.9(13) no . . .
C3 O2 C18 C19 3.3(16) no . . .
C18 O2 C3 C4 178.2(8) no . . .
C18 O2 C3 C9 -3.0(12) no . . .
O1 C1 C2 C3 -3.4(19) no . . .
C1 C2 C3 C4 179.2(8) no . . .
C1 C2 C3 C9 4.2(15) no . . .
O2 C3 C4 C5 178.9(6) no . . .
O2 C3 C9 O1 1.3(7) no . . .
O2 C3 C9 C8 -179.6(6) no . . .
O2 C3 C9 C19 1.6(6) no . . .
C2 C3 C4 C5 -174.1(12) no . . .
C2 C3 C9 O1 -4.0(9) no . . .
C2 C3 C9 C8 175.1(9) no . . .
C2 C3 C9 C19 -3.7(9) no . . .
C4 C3 C9 O1 -179.9(2) no . . .
C4 C3 C9 C8 -0.8(4) no . . .
C4 C3 C9 C19 -179.6(2) no . . .
C9 C3 C4 C5 0.1(4) no . . .
C3 C4 C5 C6 -179.3(2) no . . .
C3 C4 C5 C7 0.9(3) no . . .
C4 C5 C6 C7 -178.46(19) no . . 3_575
C4 C5 C6 C10 2.9(3) no . . .
C4 C5 C7 C6 178.48(19) no . . 3_575
C4 C5 C7 C8 -1.2(3) no . . .
C6 C5 C7 C6 -1.3(3) no . . 3_575
C6 C5 C7 C8 178.96(19) no . . .
C7 C5 C6 C7 1.4(3) no . . 3_575
C7 C5 C6 C10 -177.33(18) no . . .
C5 C6 C7 C5 -1.4(3) no . 3_575 3_575
C5 C6 C7 C8 178.94(19) no . 3_575 3_575
C10 C6 C7 C5 177.32(19) no . 3_575 3_575
C10 C6 C7 C8 -2.4(3) no . 3_575 3_575
C5 C7 C8 C9 0.6(3) no . . .
C6 C7 C8 C9 -179.11(19) no 3_575 . .
C7 C8 C9 O1 179.5(2) no . . .
C7 C8 C9 C3 0.4(4) no . . .
C7 C8 C9 C19 178.5(3) no . . .
O1 C9 C19 C18 180(3) no . . .
C3 C9 C19 C18 0.4(9) no . . .
C8 C9 C19 C18 -178.0(4) no . . .
C11 C12 C13 C14 179.2(2) no . . .
C11 C12 C17 C16 -178.9(2) no . . .
C13 C12 C17 C16 0.8(3) no . . .
C17 C12 C13 C14 -0.6(3) no . . .
C12 C13 C14 C15 0.0(4) no . . .
C13 C14 C15 C16 0.2(3) no . . .
C14 C15 C16 C17 0.0(3) no . . .
C15 C16 C17 C12 -0.5(3) no . . .
O2 C18 C19 C9 -2.5(19) no . . .
